data_4062162
loop_
_publ_author_name
'Wehmschulte, Rudolf J.'
'Steele, Jared M.'
'Khan, Masood A.'

_publ_section_title
;
 Diterphenylgallium Alkyls and Hydride: Synthesis, Characterization,
 and Reactivity
;
_journal_issue 23
_journal_name_full Organometallics
_journal_page_first 4678
_journal_page_last 4684
_journal_paper_doi 10.1021/om030318a
_journal_volume 22
_journal_year 2003
_chemical_formula_sum 'C50 H58 Ga2 O2'
_chemical_formula_weight 830.40
_chemical_name_common '[2,6-Mes2C6H3Ga(Me)(u-OH)]2'
_space_group_IT_number 14
_symmetry_cell_setting monoclinic
_symmetry_space_group_name_Hall '-P 2ybc'
_symmetry_space_group_name_H-M 'P 1 21/c 1'
_cell_angle_alpha 90.00
_cell_angle_beta 114.337(7)
_cell_angle_gamma 90.00
_cell_formula_units_Z 4
_cell_length_a 21.965(2)
_cell_length_b 9.087(3)
_cell_length_c 24.186(3)
_cell_measurement_temperature 173(2)
_cell_volume 4398.3(16)
_diffrn_ambient_temperature 173(2)
_exptl_crystal_density_diffrn 1.254
_cod_depositor_comments
;
The following automatic conversions were performed:
'_symmetry_cell_setting' value 'Monoclinic' changed to 'monoclinic'
according to '/home/saulius/struct/CIF-dictionaries/cif_core.dic'
dictionary named 'cif_core.dic' version 2.4.1 from 2010-06-29.

Automatic conversion script
Id: cif_fix_enum 1527 2010-12-29 10:47:43Z saulius 
;
_cod_original_sg_symbol_H-M 'P 21/c'
_cod_database_code 4062162

loop_
_symmetry_equiv_pos_as_xyz
'x, y, z'
'-x, y+1/2, -z+1/2'
'-x, -y, -z'
'x, -y-1/2, z-1/2'

loop_
_atom_site_label
_atom_site_type_symbol
_atom_site_fract_x
_atom_site_fract_y
_atom_site_fract_z
_atom_site_U_iso_or_equiv
_atom_site_adp_type
_atom_site_occupancy
_atom_site_symmetry_multiplicity
_atom_site_calc_flag
_atom_site_refinement_flags
_atom_site_disorder_assembly
_atom_site_disorder_group
Ga1 Ga 0.058264(17) 0.96730(4) 0.485185(14) 0.02114(11) Uani 1 1 d . . .
O1 O 0.03055(11) 1.1062(3) 0.53115(10) 0.0246(5) Uani 1 1 d D . .
C1 C -0.1323(3) 0.4773(6) 0.3016(3) 0.0742(17) Uani 1 1 d . . .
H1A H -0.1787 0.4948 0.2954 0.111 Uiso 1 1 calc R . .
H1B H -0.1115 0.4074 0.3350 0.111 Uiso 1 1 calc R . .
H1C H -0.1314 0.4366 0.2644 0.111 Uiso 1 1 calc R . .
C2 C -0.0941(2) 0.6210(5) 0.31704(17) 0.0453(11) Uani 1 1 d . . .
C3 C -0.0252(2) 0.6210(4) 0.33746(15) 0.0379(9) Uani 1 1 d . . .
H3A H -0.0023 0.5296 0.3438 0.045 Uiso 1 1 calc R . .
C4 C 0.01139(18) 0.7508(4) 0.34895(14) 0.0288(8) Uani 1 1 d . . .
C5 C 0.0858(2) 0.7438(5) 0.36632(18) 0.0431(10) Uani 1 1 d . . .
H5A H 0.0969 0.8034 0.3379 0.065 Uiso 1 1 calc R . .
H5B H 0.0991 0.6415 0.3647 0.065 Uiso 1 1 calc R . .
H5C H 0.1098 0.7821 0.4076 0.065 Uiso 1 1 calc R . .
C6 C -0.02207(16) 0.8857(4) 0.34089(13) 0.0240(7) Uani 1 1 d . . .
C7 C -0.09204(17) 0.8868(4) 0.32036(14) 0.0300(8) Uani 1 1 d . . .
C8 C -0.1302(2) 1.0298(5) 0.30966(19) 0.0450(10) Uani 1 1 d . . .
H8A H -0.1031 1.1032 0.3392 0.068 Uiso 1 1 calc R . .
H8B H -0.1720 1.0139 0.3143 0.068 Uiso 1 1 calc R . .
H8C H -0.1403 1.0651 0.2685 0.068 Uiso 1 1 calc R . .
C9 C -0.1262(2) 0.7540(5) 0.30947(16) 0.0417(10) Uani 1 1 d . . .
H9A H -0.1734 0.7552 0.2964 0.050 Uiso 1 1 calc R . .
C10 C 0.01740(15) 1.0258(4) 0.35319(13) 0.0220(7) Uani 1 1 d . . .
C11 C 0.01632(18) 1.1070(4) 0.30395(15) 0.0311(8) Uani 1 1 d . . .
H11A H -0.0117 1.0771 0.2638 0.037 Uiso 1 1 calc R . .
C12 C 0.05591(19) 1.2312(4) 0.31336(16) 0.0354(9) Uani 1 1 d . . .
H12A H 0.0545 1.2876 0.2798 0.043 Uiso 1 1 calc R . .
C13 C 0.09740(18) 1.2729(4) 0.37176(15) 0.0284(8) Uani 1 1 d . . .
H13A H 0.1253 1.3568 0.3781 0.034 Uiso 1 1 calc R . .
C14 C 0.09885(15) 1.1932(3) 0.42142(14) 0.0208(7) Uani 1 1 d . . .
C15 C 0.05766(15) 1.0697(3) 0.41286(14) 0.0200(7) Uani 1 1 d . . .
C16 C 0.14938(15) 1.2306(4) 0.48357(14) 0.0208(7) Uani 1 1 d . . .
C17 C 0.21072(17) 1.1572(4) 0.50601(16) 0.0277(8) Uani 1 1 d . . .
C18 C 0.22689(18) 1.0445(4) 0.46831(18) 0.0367(9) Uani 1 1 d . . .
H18A H 0.2755 1.0330 0.4837 0.055 Uiso 1 1 calc R . .
H18B H 0.2090 1.0772 0.4260 0.055 Uiso 1 1 calc R . .
H18C H 0.2067 0.9500 0.4708 0.055 Uiso 1 1 calc R . .
C19 C 0.25885(17) 1.1909(4) 0.56410(16) 0.0342(9) Uani 1 1 d . . .
H19A H 0.3004 1.1404 0.5794 0.041 Uiso 1 1 calc R . .
C20 C 0.24683(19) 1.2965(5) 0.59958(16) 0.0389(9) Uani 1 1 d . . .
C21 C 0.3004(2) 1.3327(6) 0.66179(19) 0.0610(14) Uani 1 1 d . . .
H21A H 0.3080 1.2472 0.6885 0.091 Uiso 1 1 calc R . .
H21B H 0.2858 1.4164 0.6789 0.091 Uiso 1 1 calc R . .
H21C H 0.3420 1.3580 0.6582 0.091 Uiso 1 1 calc R . .
C22 C 0.18565(18) 1.3690(4) 0.57642(16) 0.0325(8) Uani 1 1 d . . .
H22A H 0.1771 1.4418 0.6005 0.039 Uiso 1 1 calc R . .
C23 C 0.13689(16) 1.3383(4) 0.51932(14) 0.0240(7) Uani 1 1 d . . .
C24 C 0.07209(18) 1.4222(4) 0.49558(16) 0.0312(8) Uani 1 1 d . . .
H24A H 0.0650 1.4648 0.5297 0.047 Uiso 1 1 calc R . .
H24B H 0.0352 1.3552 0.4730 0.047 Uiso 1 1 calc R . .
H24C H 0.0739 1.5010 0.4687 0.047 Uiso 1 1 calc R . .
C25 C 0.1262(2) 0.8343(4) 0.53987(17) 0.0401(9) Uani 1 1 d . . .
H25A H 0.1446 0.7748 0.5166 0.060 Uiso 1 1 calc R . .
H25B H 0.1061 0.7695 0.5601 0.060 Uiso 1 1 calc R . .
H25C H 0.1621 0.8918 0.5704 0.060 Uiso 1 1 calc R . .
Ga2 Ga 0.427631(16) 0.45953(4) 0.480033(15) 0.02243(11) Uani 1 1 d . . .
O2 O 0.50666(11) 0.3988(3) 0.46921(10) 0.0265(5) Uani 1 1 d D . .
C26 C 0.4542(3) -0.0464(5) 0.3074(2) 0.0585(13) Uani 1 1 d . . .
H26A H 0.4978 -0.0341 0.3058 0.088 Uiso 1 1 calc R . .
H26B H 0.4225 -0.0894 0.2693 0.088 Uiso 1 1 calc R . .
H26C H 0.4590 -0.1118 0.3412 0.088 Uiso 1 1 calc R . .
C27 C 0.4287(2) 0.1016(5) 0.31680(16) 0.0393(9) Uani 1 1 d . . .
C28 C 0.3728(2) 0.1094(4) 0.32969(16) 0.0383(9) Uani 1 1 d . . .
H28A H 0.3510 0.0210 0.3322 0.046 Uiso 1 1 calc R . .
C29 C 0.34786(18) 0.2425(4) 0.33901(15) 0.0308(8) Uani 1 1 d . . .
C30 C 0.2854(2) 0.2441(5) 0.35102(19) 0.0441(10) Uani 1 1 d . . .
H30A H 0.2642 0.1469 0.3421 0.066 Uiso 1 1 calc R . .
H30B H 0.2541 0.3180 0.3250 0.066 Uiso 1 1 calc R . .
H30C H 0.2973 0.2686 0.3937 0.066 Uiso 1 1 calc R . .
C31 C 0.38013(16) 0.3735(4) 0.33637(13) 0.0254(7) Uani 1 1 d . . .
C32 C 0.43672(17) 0.3681(4) 0.32280(14) 0.0294(8) Uani 1 1 d . . .
C33 C 0.47255(19) 0.5072(4) 0.31944(17) 0.0380(9) Uani 1 1 d . . .
H33A H 0.4744 0.5747 0.3517 0.057 Uiso 1 1 calc R . .
H33B H 0.4485 0.5541 0.2799 0.057 Uiso 1 1 calc R . .
H33C H 0.5181 0.4830 0.3246 0.057 Uiso 1 1 calc R . .
C34 C 0.45997(19) 0.2316(4) 0.31380(15) 0.0358(9) Uani 1 1 d . . .
H34A H 0.4985 0.2276 0.3053 0.043 Uiso 1 1 calc R . .
C35 C 0.35330(16) 0.5171(4) 0.34731(14) 0.0242(7) Uani 1 1 d . . .
C36 C 0.31182(17) 0.6001(4) 0.29737(15) 0.0326(8) Uani 1 1 d . . .
H36A H 0.3049 0.5704 0.2576 0.039 Uiso 1 1 calc R . .
C37 C 0.28087(18) 0.7246(4) 0.30548(16) 0.0358(9) Uani 1 1 d . . .
H37A H 0.2540 0.7824 0.2714 0.043 Uiso 1 1 calc R . .
C38 C 0.28880(18) 0.7658(4) 0.36299(16) 0.0323(8) Uani 1 1 d . . .
H38A H 0.2658 0.8495 0.3682 0.039 Uiso 1 1 calc R . .
C39 C 0.33042(15) 0.6848(4) 0.41339(15) 0.0234(7) Uani 1 1 d . . .
C40 C 0.36444(15) 0.5621(4) 0.40639(14) 0.0218(7) Uani 1 1 d . . .
C41 C 0.33510(16) 0.7238(4) 0.47533(15) 0.0240(7) Uani 1 1 d . . .
C42 C 0.37865(16) 0.8343(4) 0.51034(16) 0.0280(8) Uani 1 1 d . . .
C43 C 0.42114(18) 0.9190(4) 0.48624(17) 0.0352(9) Uani 1 1 d . . .
H43A H 0.4404 0.8512 0.4663 0.053 Uiso 1 1 calc R . .
H43B H 0.4571 0.9688 0.5198 0.053 Uiso 1 1 calc R . .
H43C H 0.3936 0.9923 0.4569 0.053 Uiso 1 1 calc R . .
C44 C 0.38161(17) 0.8648(4) 0.56763(15) 0.0321(8) Uani 1 1 d . . .
H44A H 0.4115 0.9387 0.5915 0.039 Uiso 1 1 calc R . .
C45 C 0.34224(19) 0.7908(4) 0.59109(16) 0.0356(9) Uani 1 1 d . . .
C46 C 0.3436(2) 0.8299(6) 0.65281(18) 0.0543(12) Uani 1 1 d . . .
H46A H 0.3487 0.9366 0.6589 0.081 Uiso 1 1 calc R . .
H46B H 0.3813 0.7800 0.6847 0.081 Uiso 1 1 calc R . .
H46C H 0.3018 0.7983 0.6545 0.081 Uiso 1 1 calc R . .
C47 C 0.29910(18) 0.6837(4) 0.55588(16) 0.0327(8) Uani 1 1 d . . .
H47A H 0.2716 0.6326 0.5713 0.039 Uiso 1 1 calc R . .
C48 C 0.29491(17) 0.6489(4) 0.49842(16) 0.0283(8) Uani 1 1 d . . .
C49 C 0.24642(18) 0.5317(4) 0.46172(18) 0.0375(9) Uani 1 1 d . . .
H49A H 0.2115 0.5195 0.4766 0.056 Uiso 1 1 calc R . .
H49B H 0.2703 0.4384 0.4658 0.056 Uiso 1 1 calc R . .
H49C H 0.2261 0.5610 0.4189 0.056 Uiso 1 1 calc R . .
C50 C 0.40685(19) 0.3187(4) 0.53083(17) 0.0378(9) Uani 1 1 d . . .
H50A H 0.3765 0.2432 0.5051 0.057 Uiso 1 1 calc R . .
H50B H 0.3854 0.3701 0.5537 0.057 Uiso 1 1 calc R . .
H50C H 0.4482 0.2721 0.5592 0.057 Uiso 1 1 calc R . .
H1 H 0.0540(19) 1.140(5) 0.5664(11) 0.052(13) Uiso 1 1 d D . .
H2 H 0.506(2) 0.364(5) 0.4366(13) 0.049(13) Uiso 1 1 d D . .

loop_
_atom_site_aniso_label
_atom_site_aniso_U_11
_atom_site_aniso_U_22
_atom_site_aniso_U_33
_atom_site_aniso_U_23
_atom_site_aniso_U_13
_atom_site_aniso_U_12
Ga1 0.02067(19) 0.0254(2) 0.01765(18) 0.00253(15) 0.00816(14) -0.00161(15)
O1 0.0251(12) 0.0298(13) 0.0199(12) -0.0057(10) 0.0102(10) -0.0098(10)
C1 0.106(5) 0.057(3) 0.074(3) -0.029(3) 0.052(3) -0.049(3)
C2 0.066(3) 0.044(3) 0.034(2) -0.0141(19) 0.028(2) -0.028(2)
C3 0.065(3) 0.026(2) 0.0245(18) 0.0001(15) 0.0207(19) 0.0013(19)
C4 0.039(2) 0.0281(19) 0.0182(16) -0.0016(14) 0.0108(15) -0.0021(16)
C5 0.043(2) 0.040(2) 0.042(2) -0.0053(19) 0.0121(19) 0.0113(19)
C6 0.0291(17) 0.0284(18) 0.0134(14) -0.0015(13) 0.0075(13) -0.0030(15)
C7 0.0286(18) 0.043(2) 0.0154(15) -0.0044(15) 0.0057(14) -0.0033(17)
C8 0.032(2) 0.054(3) 0.044(2) -0.003(2) 0.0100(18) 0.005(2)
C9 0.034(2) 0.060(3) 0.0283(19) -0.0166(19) 0.0099(17) -0.022(2)
C10 0.0212(16) 0.0277(17) 0.0162(14) -0.0025(13) 0.0066(13) 0.0003(14)
C11 0.039(2) 0.033(2) 0.0189(16) 0.0014(15) 0.0093(15) -0.0043(17)
C12 0.047(2) 0.035(2) 0.0233(18) 0.0089(16) 0.0134(17) -0.0023(18)
C13 0.0338(19) 0.0254(18) 0.0264(17) 0.0006(14) 0.0128(15) -0.0049(15)
C14 0.0209(16) 0.0207(16) 0.0234(16) 0.0001(13) 0.0117(13) 0.0007(13)
C15 0.0174(15) 0.0244(17) 0.0197(15) -0.0003(13) 0.0092(12) 0.0031(13)
C16 0.0178(16) 0.0236(17) 0.0218(16) 0.0027(13) 0.0090(13) -0.0047(13)
C17 0.0232(17) 0.0272(19) 0.0317(18) 0.0035(15) 0.0103(15) -0.0024(14)
C18 0.0246(18) 0.040(2) 0.045(2) 0.0018(18) 0.0145(16) 0.0077(17)
C19 0.0188(17) 0.043(2) 0.035(2) 0.0079(17) 0.0046(15) -0.0002(16)
C20 0.030(2) 0.051(3) 0.0287(19) 0.0004(18) 0.0049(16) -0.0123(18)
C21 0.049(3) 0.082(4) 0.034(2) -0.006(2) -0.001(2) -0.014(3)
C22 0.036(2) 0.037(2) 0.0281(18) -0.0070(16) 0.0162(16) -0.0104(17)
C23 0.0254(17) 0.0238(17) 0.0252(16) 0.0008(13) 0.0127(14) -0.0077(14)
C24 0.0326(19) 0.0276(19) 0.0341(19) -0.0047(15) 0.0145(16) 0.0001(16)
C25 0.041(2) 0.041(2) 0.036(2) 0.0126(18) 0.0136(18) 0.0086(19)
Ga2 0.01794(18) 0.0260(2) 0.02016(19) 0.00224(15) 0.00466(14) 0.00321(15)
O2 0.0193(11) 0.0332(14) 0.0231(12) -0.0060(11) 0.0049(10) 0.0040(10)
C26 0.075(3) 0.041(3) 0.056(3) -0.009(2) 0.023(3) 0.013(2)
C27 0.048(2) 0.039(2) 0.0227(18) -0.0065(16) 0.0065(17) 0.0044(19)
C28 0.052(2) 0.031(2) 0.0245(18) -0.0013(16) 0.0082(17) -0.0043(19)
C29 0.035(2) 0.032(2) 0.0209(16) -0.0017(15) 0.0071(15) -0.0065(16)
C30 0.047(2) 0.043(2) 0.045(2) -0.0034(19) 0.022(2) -0.015(2)
C31 0.0241(17) 0.0314(19) 0.0147(15) -0.0007(14) 0.0018(13) 0.0006(15)
C32 0.0290(18) 0.039(2) 0.0161(15) 0.0002(15) 0.0055(14) 0.0017(16)
C33 0.035(2) 0.046(2) 0.036(2) 0.0008(17) 0.0180(17) -0.0017(18)
C34 0.034(2) 0.047(2) 0.0227(18) -0.0036(17) 0.0079(16) 0.0087(18)
C35 0.0212(16) 0.0271(18) 0.0220(16) 0.0000(14) 0.0066(13) -0.0045(14)
C36 0.0305(19) 0.040(2) 0.0210(17) 0.0034(16) 0.0044(15) 0.0021(17)
C37 0.033(2) 0.037(2) 0.0281(18) 0.0106(16) 0.0029(16) 0.0048(17)
C38 0.0268(18) 0.030(2) 0.038(2) 0.0070(16) 0.0106(16) 0.0058(16)
C39 0.0161(15) 0.0242(17) 0.0275(17) 0.0016(14) 0.0065(13) -0.0041(13)
C40 0.0159(15) 0.0255(18) 0.0220(15) 0.0024(13) 0.0058(13) -0.0020(13)
C41 0.0177(16) 0.0225(17) 0.0304(18) 0.0037(14) 0.0086(14) 0.0056(13)
C42 0.0198(16) 0.0243(18) 0.0364(19) 0.0004(15) 0.0082(15) 0.0011(14)
C43 0.0282(19) 0.033(2) 0.044(2) -0.0061(17) 0.0153(17) -0.0052(16)
C44 0.0233(17) 0.037(2) 0.0291(18) -0.0067(16) 0.0038(15) 0.0045(16)
C45 0.033(2) 0.045(2) 0.0284(19) 0.0037(17) 0.0122(16) 0.0124(18)
C46 0.061(3) 0.069(3) 0.036(2) -0.001(2) 0.023(2) 0.010(2)
C47 0.0294(19) 0.038(2) 0.035(2) 0.0066(17) 0.0180(16) 0.0062(16)
C48 0.0233(17) 0.0279(19) 0.0354(19) 0.0034(15) 0.0140(15) 0.0047(14)
C49 0.0274(19) 0.038(2) 0.049(2) -0.0008(19) 0.0185(17) -0.0074(17)
C50 0.035(2) 0.040(2) 0.036(2) 0.0114(17) 0.0118(17) 0.0006(18)

loop_
_geom_bond_atom_site_label_1
_geom_bond_atom_site_label_2
_geom_bond_distance
_geom_bond_site_symmetry_2
_geom_bond_publ_flag
Ga1 O1 1.938(2) . ?
Ga1 O1 1.942(2) 3_576 ?
Ga1 C25 1.952(4) . ?
Ga1 C15 1.977(3) . ?
Ga1 Ga1 2.9883(7) 3_576 ?
O1 Ga1 1.942(2) 3_576 ?
O1 H1 0.850(19) . ?
C1 C2 1.514(6) . ?
C1 H1A 0.9800 . ?
C1 H1B 0.9800 . ?
C1 H1C 0.9800 . ?
C2 C9 1.373(6) . ?
C2 C3 1.384(6) . ?
C3 C4 1.390(5) . ?
C3 H3A 0.9500 . ?
C4 C6 1.401(5) . ?
C4 C5 1.513(5) . ?
C5 H5A 0.9800 . ?
C5 H5B 0.9800 . ?
C5 H5C 0.9800 . ?
C6 C7 1.407(5) . ?
C6 C10 1.499(5) . ?
C7 C9 1.388(5) . ?
C7 C8 1.509(6) . ?
C8 H8A 0.9800 . ?
C8 H8B 0.9800 . ?
C8 H8C 0.9800 . ?
C9 H9A 0.9500 . ?
C10 C11 1.393(5) . ?
C10 C15 1.404(4) . ?
C11 C12 1.385(5) . ?
C11 H11A 0.9500 . ?
C12 C13 1.381(5) . ?
C12 H12A 0.9500 . ?
C13 C14 1.391(5) . ?
C13 H13A 0.9500 . ?
C14 C15 1.402(4) . ?
C14 C16 1.494(4) . ?
C16 C17 1.397(5) . ?
C16 C23 1.406(5) . ?
C17 C19 1.400(5) . ?
C17 C18 1.508(5) . ?
C18 H18A 0.9800 . ?
C18 H18B 0.9800 . ?
C18 H18C 0.9800 . ?
C19 C20 1.383(6) . ?
C19 H19A 0.9500 . ?
C20 C22 1.391(5) . ?
C20 C21 1.516(5) . ?
C21 H21A 0.9800 . ?
C21 H21B 0.9800 . ?
C21 H21C 0.9800 . ?
C22 C23 1.383(5) . ?
C22 H22A 0.9500 . ?
C23 C24 1.504(5) . ?
C24 H24A 0.9800 . ?
C24 H24B 0.9800 . ?
C24 H24C 0.9800 . ?
C25 H25A 0.9800 . ?
C25 H25B 0.9800 . ?
C25 H25C 0.9800 . ?
Ga2 O2 1.939(2) . ?
Ga2 O2 1.946(2) 3_666 ?
Ga2 C50 1.954(4) . ?
Ga2 C40 1.982(3) . ?
Ga2 Ga2 3.0084(7) 3_666 ?
O2 Ga2 1.946(2) 3_666 ?
O2 H2 0.846(19) . ?
C26 C27 1.509(6) . ?
C26 H26A 0.9800 . ?
C26 H26B 0.9800 . ?
C26 H26C 0.9800 . ?
C27 C34 1.383(6) . ?
C27 C28 1.389(6) . ?
C28 C29 1.384(5) . ?
C28 H28A 0.9500 . ?
C29 C31 1.400(5) . ?
C29 C30 1.516(5) . ?
C30 H30A 0.9800 . ?
C30 H30B 0.9800 . ?
C30 H30C 0.9800 . ?
C31 C32 1.411(5) . ?
C31 C35 1.499(5) . ?
C32 C34 1.393(5) . ?
C32 C33 1.508(5) . ?
C33 H33A 0.9800 . ?
C33 H33B 0.9800 . ?
C33 H33C 0.9800 . ?
C34 H34A 0.9500 . ?
C35 C36 1.397(5) . ?
C35 C40 1.407(4) . ?
C36 C37 1.375(5) . ?
C36 H36A 0.9500 . ?
C37 C38 1.380(5) . ?
C37 H37A 0.9500 . ?
C38 C39 1.394(5) . ?
C38 H38A 0.9500 . ?
C39 C40 1.391(5) . ?
C39 C41 1.501(5) . ?
C41 C48 1.401(5) . ?
C41 C42 1.404(5) . ?
C42 C44 1.388(5) . ?
C42 C43 1.500(5) . ?
C43 H43A 0.9800 . ?
C43 H43B 0.9800 . ?
C43 H43C 0.9800 . ?
C44 C45 1.388(5) . ?
C44 H44A 0.9500 . ?
C45 C47 1.380(5) . ?
C45 C46 1.522(5) . ?
C46 H46A 0.9800 . ?
C46 H46B 0.9800 . ?
C46 H46C 0.9800 . ?
C47 C48 1.391(5) . ?
C47 H47A 0.9500 . ?
C48 C49 1.509(5) . ?
C49 H49A 0.9800 . ?
C49 H49B 0.9800 . ?
C49 H49C 0.9800 . ?
C50 H50A 0.9800 . ?
C50 H50B 0.9800 . ?
C50 H50C 0.9800 . ?
